data_4067533
loop_
_publ_author_name
'Sun, Wen-Hua'
'Liu, Shaofeng'
'Zhang, Wenjuan'
'Zeng, Yanning'
'Wang, Deligeer'
'Liang, Tongling'

_publ_section_title
;
 Syntheses, Characterization, and the Ethylene (Co-)Polymerization
 Screening of 2-Benzimidazolyl-N-phenylquinoline-8-carboxamide
 Half-Titanocene Chlorides
;
_journal_issue 4
_journal_name_full Organometallics
_journal_page_first 732
_journal_paper_doi 10.1021/om9010033
_journal_volume 29
_journal_year 2010
_chemical_formula_moiety 'C28 H17 Cl F2 N4 O Ti'
_chemical_formula_sum 'C28 H17 Cl F2 N4 O Ti'
_chemical_formula_weight 546.81
_chemical_name_systematic
; 
 ? 
;
_space_group_IT_number 2
_symmetry_cell_setting triclinic
_symmetry_space_group_name_Hall '-P 1'
_symmetry_space_group_name_H-M 'P -1'
_atom_sites_solution_hydrogens geom
_atom_sites_solution_primary direct
_atom_sites_solution_secondary difmap
_audit_creation_method SHELXL-97
_cell_angle_alpha 85.21(3)
_cell_angle_beta 79.56(3)
_cell_angle_gamma 89.62(3)
_cell_formula_units_Z 2
_cell_length_a 7.3555(15)
_cell_length_b 10.336(2)
_cell_length_c 16.367(3)
_cell_measurement_reflns_used 14841
_cell_measurement_temperature 173(2)
_cell_measurement_theta_max 27.48
_cell_measurement_theta_min 1.98
_cell_volume 1219.4(4)
_computing_cell_refinement 'CrystalClear (Rigaku Inc., 2008)'
_computing_data_collection 'CrystalClear (Rigaku Inc., 2008)'
_computing_data_reduction 'CrystalClear (Rigaku Inc., 2008)'
_computing_molecular_graphics 'XP in Siemens SHELXTL (Sheldrick, 1994)'
_computing_publication_material 'SHELX97 (Sheldrick, 1997)'
_computing_structure_refinement 'SHELXL-97 (Sheldrick, 1997)'
_computing_structure_solution 'SHELXS-97 (Sheldrick, 1990)'
_diffrn_ambient_temperature 173(2)
_diffrn_measured_fraction_theta_full 0.993
_diffrn_measured_fraction_theta_max 0.993
_diffrn_measurement_device_type 'MM007-HF CCD(Saturn 724+)'
_diffrn_measurement_method '\w scans at fixed \c = 45\%'
_diffrn_radiation_monochromator Confocal
_diffrn_radiation_source 'rotating anode'
_diffrn_radiation_type MoK\a
_diffrn_radiation_wavelength 0.71073
_diffrn_reflns_av_R_equivalents 0.0346
_diffrn_reflns_av_sigmaI/netI 0.0315
_diffrn_reflns_limit_h_max 9
_diffrn_reflns_limit_h_min -9
_diffrn_reflns_limit_k_max 13
_diffrn_reflns_limit_k_min -13
_diffrn_reflns_limit_l_max 21
_diffrn_reflns_limit_l_min -21
_diffrn_reflns_number 14841
_diffrn_reflns_theta_full 27.48
_diffrn_reflns_theta_max 27.48
_diffrn_reflns_theta_min 1.98
_exptl_absorpt_coefficient_mu 0.506
_exptl_absorpt_correction_T_max 0.9280
_exptl_absorpt_correction_T_min 0.8271
_exptl_absorpt_correction_type numerical
_exptl_absorpt_process_details 'CrystalClear (Rigaku Inc., 2008)'
_exptl_crystal_colour black
_exptl_crystal_density_diffrn 1.489
_exptl_crystal_density_method 'not measured'
_exptl_crystal_description BLOCK
_exptl_crystal_F_000 556
_exptl_crystal_size_max 0.39
_exptl_crystal_size_mid 0.32
_exptl_crystal_size_min 0.15
_platon_squeeze_details
;
;
_refine_diff_density_max 0.563
_refine_diff_density_min -0.323
_refine_diff_density_rms 0.080
_refine_ls_extinction_method none
_refine_ls_goodness_of_fit_ref 1.116
_refine_ls_hydrogen_treatment constr
_refine_ls_matrix_type full
_refine_ls_number_parameters 334
_refine_ls_number_reflns 5570
_refine_ls_number_restraints 0
_refine_ls_restrained_S_all 1.116
_refine_ls_R_factor_all 0.0519
_refine_ls_R_factor_gt 0.0474
_refine_ls_shift/su_max 0.000
_refine_ls_shift/su_mean 0.000
_refine_ls_structure_factor_coef Fsqd
_refine_ls_weighting_details 'calc w=1/[\s^2^(Fo^2^)+(0.0598P)^2^+1.1211P] where P=(Fo^2^+2Fc^2^)/3'
_refine_ls_weighting_scheme calc
_refine_ls_wR_factor_gt 0.1292
_refine_ls_wR_factor_ref 0.1340
_reflns_number_gt 5063
_reflns_number_total 5570
_reflns_threshold_expression >2sigma(I)
_cod_data_source_file om9010033_si_002.cif
_cod_data_source_block C6
_cod_depositor_comments
;
The following automatic conversions were performed:

'_symmetry_cell_setting' value 'Triclinic' changed to 'triclinic'
according to /home/saulius/struct/CIF-dictionaries/cif_core.dic
dictionary named 'cif_core.dic' version 2.4.1 from
2010-06-29.

'_exptl_absorpt_correction_type' value 'Numerical'
changed to 'numerical' according to
/home/saulius/struct/CIF-dictionaries/cif_core.dic dictionary named
'cif_core.dic' version 2.4.1 from 2010-06-29.

Automatic conversion script
Id: cif_fix_values 1715 2011-07-08 13:25:40Z adriana 
;
_cod_original_sg_symbol_H-M P-1
_cod_database_code 4067533

loop_
_symmetry_equiv_pos_as_xyz
'x, y, z'
'-x, -y, -z'

loop_
_atom_site_label
_atom_site_type_symbol
_atom_site_fract_x
_atom_site_fract_y
_atom_site_fract_z
_atom_site_U_iso_or_equiv
_atom_site_adp_type
_atom_site_occupancy
_atom_site_symmetry_multiplicity
_atom_site_calc_flag
_atom_site_refinement_flags
Ti1 Ti 0.60240(5) 0.22664(4) 0.12591(2) 0.02277(12) Uani 1 1 d .
O1 O 0.4450(2) 0.18092(16) 0.22956(10) 0.0281(3) Uani 1 1 d .
Cl1 Cl 0.37024(7) 0.33970(5) 0.07708(4) 0.02849(14) Uani 1 1 d .
F1 F 0.5594(2) 0.41673(19) 0.41646(11) 0.0481(4) Uani 1 1 d .
C1 C 0.6935(3) 0.2000(2) -0.07373(14) 0.0270(5) Uani 1 1 d .
N1 N 0.6739(3) 0.15406(18) 0.00947(12) 0.0254(4) Uani 1 1 d .
F2 F 0.0818(2) 0.19177(17) 0.33306(11) 0.0454(4) Uani 1 1 d .
N2 N 0.7851(3) -0.01261(19) -0.06883(13) 0.0296(4) Uani 1 1 d .
C2 C 0.6684(3) 0.3229(2) -0.11162(16) 0.0315(5) Uani 1 1 d .
H2B H 0.6285 0.3939 -0.0797 0.038 Uiso 1 1 calc R
C26 C 0.7091(4) 0.3932(3) 0.19510(17) 0.0349(5) Uani 1 1 d .
H26A H 0.6339 0.4392 0.2409 0.042 Uiso 1 1 calc R
N3 N 0.6749(3) 0.01766(18) 0.15190(12) 0.0248(4) Uani 1 1 d .
C3 C 0.7043(4) 0.3368(3) -0.19796(16) 0.0353(5) Uani 1 1 d .
H3A H 0.6885 0.4194 -0.2258 0.042 Uiso 1 1 calc R
N4 N 0.4364(3) 0.1873(2) 0.37077(13) 0.0345(5) Uani 1 1 d .
C4 C 0.7635(4) 0.2323(3) -0.24567(16) 0.0369(6) Uani 1 1 d .
H4B H 0.7840 0.2452 -0.3048 0.044 Uiso 1 1 calc R
C5 C 0.7921(3) 0.1116(3) -0.20811(16) 0.0330(5) Uani 1 1 d .
H5A H 0.8326 0.0413 -0.2405 0.040 Uiso 1 1 calc R
C6 C 0.7600(3) 0.0952(2) -0.12110(15) 0.0279(5) Uani 1 1 d .
C7 C 0.7334(3) 0.0293(2) 0.00611(14) 0.0258(4) Uani 1 1 d .
C8 C 0.7345(3) -0.0458(2) 0.08472(15) 0.0270(5) Uani 1 1 d .
C9 C 0.7983(4) -0.1751(2) 0.08767(16) 0.0319(5) Uani 1 1 d .
H9A H 0.8375 -0.2166 0.0379 0.038 Uiso 1 1 calc R
C10 C 0.8020(4) -0.2384(2) 0.16301(17) 0.0340(5) Uani 1 1 d .
H10A H 0.8533 -0.3229 0.1665 0.041 Uiso 1 1 calc R
C11 C 0.7300(3) -0.1794(2) 0.23629(16) 0.0311(5) Uani 1 1 d .
C12 C 0.7208(4) -0.2468(3) 0.31547(18) 0.0394(6) Uani 1 1 d .
H12A H 0.7682 -0.3323 0.3198 0.047 Uiso 1 1 calc R
C13 C 0.6448(4) -0.1904(3) 0.38561(18) 0.0445(7) Uani 1 1 d .
H13A H 0.6414 -0.2359 0.4388 0.053 Uiso 1 1 calc R
C14 C 0.5712(4) -0.0647(3) 0.37956(17) 0.0399(6) Uani 1 1 d .
H14A H 0.5158 -0.0275 0.4291 0.048 Uiso 1 1 calc R
C15 C 0.5770(3) 0.0061(2) 0.30383(15) 0.0305(5) Uani 1 1 d .
C16 C 0.6607(3) -0.0493(2) 0.22936(15) 0.0278(5) Uani 1 1 d .
C17 C 0.4810(3) 0.1333(2) 0.30222(15) 0.0299(5) Uani 1 1 d .
C18 C 0.3269(3) 0.2994(3) 0.37310(14) 0.0321(5) Uani 1 1 d .
C19 C 0.3835(4) 0.4128(3) 0.40154(15) 0.0350(5) Uani 1 1 d .
C20 C 0.2735(4) 0.5197(3) 0.41553(16) 0.0374(6) Uani 1 1 d .
H20A H 0.3190 0.5950 0.4350 0.045 Uiso 1 1 calc R
C21 C 0.0944(4) 0.5145(3) 0.40040(16) 0.0373(6) Uani 1 1 d .
H21A H 0.0156 0.5870 0.4100 0.045 Uiso 1 1 calc R
C22 C 0.0296(4) 0.4054(3) 0.37156(17) 0.0390(6) Uani 1 1 d .
H22A H -0.0929 0.4022 0.3608 0.047 Uiso 1 1 calc R
C23 C 0.1459(4) 0.3013(3) 0.35860(16) 0.0348(5) Uani 1 1 d .
C24 C 0.9210(3) 0.2577(2) 0.12719(17) 0.0335(5) Uani 1 1 d .
H24A H 1.0203 0.1915 0.1163 0.040 Uiso 1 1 calc R
C25 C 0.8210(4) 0.2842(3) 0.20571(17) 0.0347(5) Uani 1 1 d .
H25A H 0.8374 0.2395 0.2604 0.042 Uiso 1 1 calc R
C27 C 0.7414(3) 0.4360(2) 0.10978(17) 0.0333(5) Uani 1 1 d .
H27A H 0.6917 0.5170 0.0844 0.040 Uiso 1 1 calc R
C28 C 0.8719(3) 0.3528(2) 0.06826(16) 0.0316(5) Uani 1 1 d .
H28A H 0.9293 0.3641 0.0078 0.038 Uiso 1 1 calc R

loop_
_atom_site_aniso_label
_atom_site_aniso_U_11
_atom_site_aniso_U_22
_atom_site_aniso_U_33
_atom_site_aniso_U_23
_atom_site_aniso_U_13
_atom_site_aniso_U_12
Ti1 0.0209(2) 0.0232(2) 0.0244(2) -0.00345(15) -0.00415(15) 0.00121(14)
O1 0.0263(8) 0.0333(9) 0.0245(8) -0.0033(6) -0.0039(6) 0.0027(6)
Cl1 0.0245(3) 0.0289(3) 0.0328(3) -0.0033(2) -0.0072(2) 0.0035(2)
F1 0.0329(8) 0.0639(11) 0.0510(10) -0.0146(8) -0.0128(7) 0.0014(8)
C1 0.0219(10) 0.0313(11) 0.0275(11) -0.0046(9) -0.0027(9) 0.0011(9)
N1 0.0254(9) 0.0239(9) 0.0264(9) -0.0022(7) -0.0036(7) 0.0010(7)
F2 0.0389(9) 0.0501(10) 0.0519(10) -0.0138(8) -0.0162(8) 0.0019(7)
N2 0.0298(10) 0.0279(10) 0.0306(10) -0.0055(8) -0.0024(8) -0.0019(8)
C2 0.0315(12) 0.0299(12) 0.0323(12) -0.0017(9) -0.0043(10) 0.0039(9)
C26 0.0307(12) 0.0365(13) 0.0396(13) -0.0168(11) -0.0058(10) -0.0029(10)
N3 0.0215(9) 0.0251(9) 0.0276(9) -0.0027(7) -0.0040(7) -0.0006(7)
C3 0.0341(13) 0.0379(13) 0.0322(12) 0.0030(10) -0.0041(10) 0.0036(10)
N4 0.0310(11) 0.0464(13) 0.0267(10) -0.0052(9) -0.0062(8) 0.0055(9)
C4 0.0379(14) 0.0451(15) 0.0273(12) -0.0017(10) -0.0059(10) -0.0013(11)
C5 0.0317(12) 0.0373(13) 0.0302(12) -0.0093(10) -0.0034(10) -0.0029(10)
C6 0.0236(11) 0.0299(11) 0.0308(12) -0.0061(9) -0.0045(9) -0.0026(9)
C7 0.0233(10) 0.0241(10) 0.0303(11) -0.0051(8) -0.0046(9) -0.0013(8)
C8 0.0234(11) 0.0251(11) 0.0324(12) -0.0037(9) -0.0043(9) -0.0019(8)
C9 0.0339(13) 0.0243(11) 0.0378(13) -0.0064(9) -0.0053(10) 0.0010(9)
C10 0.0353(13) 0.0232(11) 0.0445(14) -0.0014(10) -0.0109(11) 0.0008(9)
C11 0.0291(12) 0.0281(11) 0.0365(13) 0.0013(9) -0.0086(10) 0.0000(9)
C12 0.0403(14) 0.0337(13) 0.0445(15) 0.0055(11) -0.0127(12) 0.0029(11)
C13 0.0465(16) 0.0492(16) 0.0359(14) 0.0117(12) -0.0096(12) 0.0047(13)
C14 0.0408(15) 0.0485(16) 0.0293(12) 0.0015(11) -0.0058(11) 0.0043(12)
C15 0.0267(11) 0.0353(13) 0.0295(12) 0.0003(10) -0.0062(9) 0.0005(9)
C16 0.0240(11) 0.0283(11) 0.0311(11) -0.0007(9) -0.0059(9) -0.0012(8)
C17 0.0252(11) 0.0362(12) 0.0277(11) -0.0011(9) -0.0040(9) 0.0010(9)
C18 0.0305(12) 0.0445(14) 0.0208(10) -0.0030(9) -0.0036(9) 0.0055(10)
C19 0.0289(12) 0.0501(15) 0.0264(11) -0.0037(10) -0.0057(9) 0.0014(11)
C20 0.0415(15) 0.0421(14) 0.0286(12) -0.0046(10) -0.0052(11) -0.0005(11)
C21 0.0387(14) 0.0418(14) 0.0302(12) -0.0029(10) -0.0035(10) 0.0092(11)
C22 0.0292(13) 0.0522(16) 0.0368(13) -0.0076(12) -0.0077(11) 0.0079(11)
C23 0.0322(13) 0.0433(14) 0.0301(12) -0.0059(10) -0.0078(10) 0.0016(10)
C24 0.0220(11) 0.0323(12) 0.0474(14) -0.0062(10) -0.0083(10) 0.0004(9)
C25 0.0319(12) 0.0397(13) 0.0353(13) -0.0014(10) -0.0145(10) -0.0051(10)
C27 0.0303(12) 0.0252(11) 0.0459(14) -0.0050(10) -0.0102(11) -0.0031(9)
C28 0.0259(11) 0.0331(12) 0.0352(12) -0.0042(10) -0.0032(10) -0.0059(9)

loop_
_atom_type_symbol
_atom_type_description
_atom_type_scat_dispersion_real
_atom_type_scat_dispersion_imag
_atom_type_scat_source
C C 0.0033 0.0016 'International Tables Vol C Tables 4.2.6.8 and 6.1.1.4'
H H 0.0000 0.0000 'International Tables Vol C Tables 4.2.6.8 and 6.1.1.4'
N N 0.0061 0.0033 'International Tables Vol C Tables 4.2.6.8 and 6.1.1.4'
O O 0.0106 0.0060 'International Tables Vol C Tables 4.2.6.8 and 6.1.1.4'
F F 0.0171 0.0103 'International Tables Vol C Tables 4.2.6.8 and 6.1.1.4'
Cl Cl 0.1484 0.1585 'International Tables Vol C Tables 4.2.6.8 and 6.1.1.4'
Ti Ti 0.2776 0.4457 'International Tables Vol C Tables 4.2.6.8 and 6.1.1.4'

loop_
_geom_angle_atom_site_label_1
_geom_angle_atom_site_label_2
_geom_angle_atom_site_label_3
_geom_angle
O1 Ti1 N1 138.29(8)
O1 Ti1 N3 77.93(8)
N1 Ti1 N3 74.46(8)
O1 Ti1 Cl1 91.25(6)
N1 Ti1 Cl1 88.33(6)
N3 Ti1 Cl1 137.20(6)
O1 Ti1 C26 85.04(9)
N1 Ti1 C26 136.32(9)
N3 Ti1 C26 121.97(9)
Cl1 Ti1 C26 97.65(7)
O1 Ti1 C25 85.94(9)
N1 Ti1 C25 123.42(9)
N3 Ti1 C25 88.45(9)
Cl1 Ti1 C25 132.47(7)
C26 Ti1 C25 34.82(9)
O1 Ti1 C24 117.50(9)
N1 Ti1 C24 89.06(9)
N3 Ti1 C24 82.20(8)
Cl1 Ti1 C24 137.41(7)
C26 Ti1 C24 57.91(9)
C25 Ti1 C24 34.64(9)
O1 Ti1 C27 116.17(9)
N1 Ti1 C27 105.08(9)
N3 Ti1 C27 139.78(8)
Cl1 Ti1 C27 82.15(7)
C26 Ti1 C27 34.66(9)
C25 Ti1 C27 57.54(9)
C24 Ti1 C27 57.69(9)
O1 Ti1 C28 140.72(8)
N1 Ti1 C28 79.15(9)
N3 Ti1 C28 110.88(8)
Cl1 Ti1 C28 103.60(7)
C26 Ti1 C28 57.34(9)
C25 Ti1 C28 57.16(9)
C24 Ti1 C28 34.53(9)
C27 Ti1 C28 34.37(9)
C17 O1 Ti1 131.55(15)
N1 C1 C2 131.6(2)
N1 C1 C6 106.7(2)
C2 C1 C6 121.6(2)
C7 N1 C1 103.46(19)
C7 N1 Ti1 118.37(15)
C1 N1 Ti1 137.97(16)
C7 N2 C6 102.60(19)
C3 C2 C1 116.9(2)
C3 C2 H2B 121.6
C1 C2 H2B 121.6
C27 C26 C25 107.9(2)
C27 C26 Ti1 73.55(14)
C25 C26 Ti1 72.77(14)
C27 C26 H26A 125.8
C25 C26 H26A 125.8
Ti1 C26 H26A 125.8
C8 N3 C16 118.3(2)
C8 N3 Ti1 115.26(15)
C16 N3 Ti1 126.40(15)
C2 C3 C4 122.0(2)
C2 C3 H3A 119.0
C4 C3 H3A 119.0
C17 N4 C18 119.6(2)
C5 C4 C3 121.1(2)
C5 C4 H4B 119.5
C3 C4 H4B 119.5
C4 C5 C6 118.3(2)
C4 C5 H5A 120.9
C6 C5 H5A 120.9
N2 C6 C5 129.7(2)
N2 C6 C1 110.2(2)
C5 C6 C1 120.1(2)
N2 C7 N1 117.1(2)
N2 C7 C8 125.8(2)
N1 C7 C8 117.1(2)
N3 C8 C9 124.0(2)
N3 C8 C7 114.6(2)
C9 C8 C7 121.3(2)
C10 C9 C8 118.4(2)
C10 C9 H9A 120.8
C8 C9 H9A 120.8
C9 C10 C11 120.1(2)
C9 C10 H10A 120.0
C11 C10 H10A 120.0
C10 C11 C12 121.1(2)
C10 C11 C16 118.9(2)
C12 C11 C16 120.0(2)
C13 C12 C11 120.5(3)
C13 C12 H12A 119.7
C11 C12 H12A 119.7
C12 C13 C14 120.0(3)
C12 C13 H13A 120.0
C14 C13 H13A 120.0
C15 C14 C13 122.0(3)
C15 C14 H14A 119.0
C13 C14 H14A 119.0
C14 C15 C16 119.1(2)
C14 C15 C17 118.6(2)
C16 C15 C17 122.1(2)
N3 C16 C15 121.9(2)
N3 C16 C11 119.8(2)
C15 C16 C11 118.2(2)
N4 C17 O1 124.8(2)
N4 C17 C15 118.4(2)
O1 C17 C15 116.7(2)
C19 C18 C23 114.5(2)
C19 C18 N4 121.5(2)
C23 C18 N4 123.4(2)
F1 C19 C20 118.6(2)
F1 C19 C18 117.1(2)
C20 C19 C18 124.3(2)
C19 C20 C21 118.1(3)
C19 C20 H20A 120.9
C21 C20 H20A 120.9
C22 C21 C20 120.7(3)
C22 C21 H21A 119.6
C20 C21 H21A 119.6
C23 C22 C21 118.7(2)
C23 C22 H22A 120.7
C21 C22 H22A 120.7
F2 C23 C22 119.3(2)
F2 C23 C18 117.0(2)
C22 C23 C18 123.7(3)
C25 C24 C28 107.1(2)
C25 C24 Ti1 72.06(14)
C28 C24 Ti1 73.13(14)
C25 C24 H24A 126.2
C28 C24 H24A 126.2
Ti1 C24 H24A 126.2
C24 C25 C26 108.6(2)
C24 C25 Ti1 73.30(14)
C26 C25 Ti1 72.41(14)
C24 C25 H25A 125.5
C26 C25 H25A 125.5
Ti1 C25 H25A 125.5
C28 C27 C26 107.7(2)
C28 C27 Ti1 73.12(14)
C26 C27 Ti1 71.79(14)
C28 C27 H27A 126.0
C26 C27 H27A 126.0
Ti1 C27 H27A 126.0
C27 C28 C24 108.8(2)
C27 C28 Ti1 72.50(14)
C24 C28 Ti1 72.35(14)
C27 C28 H28A 125.5
C24 C28 H28A 125.5
Ti1 C28 H28A 125.5

loop_
_geom_bond_atom_site_label_1
_geom_bond_atom_site_label_2
_geom_bond_distance
Ti1 O1 1.8981(18)
Ti1 N1 2.084(2)
Ti1 N3 2.246(2)
Ti1 Cl1 2.2875(9)
Ti1 C26 2.351(2)
Ti1 C25 2.355(3)
Ti1 C24 2.371(2)
Ti1 C27 2.374(2)
Ti1 C28 2.382(3)
O1 C17 1.320(3)
F1 C19 1.361(3)
C1 N1 1.386(3)
C1 C2 1.393(3)
C1 C6 1.418(3)
N1 C7 1.361(3)
F2 C23 1.355(3)
N2 C7 1.325(3)
N2 C6 1.380(3)
C2 C3 1.385(4)
C2 H2B 0.9500
C26 C27 1.407(4)
C26 C25 1.408(4)
C26 H26A 1.0000
N3 C8 1.332(3)
N3 C16 1.380(3)
C3 C4 1.407(4)
C3 H3A 0.9500
N4 C17 1.283(3)
N4 C18 1.406(3)
C4 C5 1.376(4)
C4 H4B 0.9500
C5 C6 1.397(3)
C5 H5A 0.9500
C7 C8 1.447(3)
C8 C9 1.414(3)
C9 C10 1.351(4)
C9 H9A 0.9500
C10 C11 1.407(4)
C10 H10A 0.9500
C11 C12 1.410(4)
C11 C16 1.438(3)
C12 C13 1.358(4)
C12 H12A 0.9500
C13 C14 1.408(4)
C13 H13A 0.9500
C14 C15 1.380(3)
C14 H14A 0.9500
C15 C16 1.426(3)
C15 C17 1.489(3)
C18 C19 1.390(4)
C18 C23 1.394(4)
C19 C20 1.376(4)
C20 C21 1.386(4)
C20 H20A 0.9500
C21 C22 1.378(4)
C21 H21A 0.9500
C22 C23 1.377(4)
C22 H22A 0.9500
C24 C25 1.407(4)
C24 C28 1.410(4)
C24 H24A 1.0000
C25 H25A 1.0000
C27 C28 1.405(4)
C27 H27A 1.0000
C28 H28A 1.0000

loop_
_geom_torsion_atom_site_label_1
_geom_torsion_atom_site_label_2
_geom_torsion_atom_site_label_3
_geom_torsion_atom_site_label_4
_geom_torsion
N1 Ti1 O1 C17 105.8(2)
N3 Ti1 O1 C17 56.5(2)
Cl1 Ti1 O1 C17 -165.3(2)
C26 Ti1 O1 C17 -67.7(2)
C25 Ti1 O1 C17 -32.8(2)
C24 Ti1 O1 C17 -18.0(2)
C27 Ti1 O1 C17 -83.4(2)
C28 Ti1 O1 C17 -51.8(3)
C2 C1 N1 C7 -174.9(3)
C6 C1 N1 C7 1.6(2)
C2 C1 N1 Ti1 -0.5(4)
C6 C1 N1 Ti1 175.97(17)
O1 Ti1 N1 C7 -53.5(2)
N3 Ti1 N1 C7 -3.14(16)
Cl1 Ti1 N1 C7 -143.49(16)
C26 Ti1 N1 C7 117.17(18)
C25 Ti1 N1 C7 74.32(19)
C24 Ti1 N1 C7 79.02(17)
C27 Ti1 N1 C7 135.10(17)
C28 Ti1 N1 C7 112.32(18)
O1 Ti1 N1 C1 132.7(2)
N3 Ti1 N1 C1 -177.0(2)
Cl1 Ti1 N1 C1 42.7(2)
C26 Ti1 N1 C1 -56.6(3)
C25 Ti1 N1 C1 -99.5(2)
C24 Ti1 N1 C1 -94.8(2)
C27 Ti1 N1 C1 -38.7(2)
C28 Ti1 N1 C1 -61.5(2)
N1 C1 C2 C3 178.6(2)
C6 C1 C2 C3 2.6(4)
O1 Ti1 C26 C27 -154.71(16)
N1 Ti1 C26 C27 31.5(2)
N3 Ti1 C26 C27 132.85(15)
Cl1 Ti1 C26 C27 -64.11(15)
C25 Ti1 C26 C27 115.3(2)
C24 Ti1 C26 C27 78.31(16)
C28 Ti1 C26 C27 37.18(15)
O1 Ti1 C26 C25 90.03(16)
N1 Ti1 C26 C25 -83.75(19)
N3 Ti1 C26 C25 17.58(19)
Cl1 Ti1 C26 C25 -179.38(15)
C24 Ti1 C26 C25 -36.95(15)
C27 Ti1 C26 C25 -115.3(2)
C28 Ti1 C26 C25 -78.09(17)
O1 Ti1 N3 C8 151.75(17)
N1 Ti1 N3 C8 3.35(15)
Cl1 Ti1 N3 C8 73.18(18)
C26 Ti1 N3 C8 -132.00(16)
C25 Ti1 N3 C8 -122.06(17)
C24 Ti1 N3 C8 -87.86(17)
C27 Ti1 N3 C8 -91.8(2)
C28 Ti1 N3 C8 -68.29(18)
O1 Ti1 N3 C16 -27.24(18)
N1 Ti1 N3 C16 -175.65(19)
Cl1 Ti1 N3 C16 -105.81(18)
C26 Ti1 N3 C16 49.0(2)
C25 Ti1 N3 C16 58.94(19)
C24 Ti1 N3 C16 93.15(19)
C27 Ti1 N3 C16 89.2(2)
C28 Ti1 N3 C16 112.72(18)
C1 C2 C3 C4 0.0(4)
C2 C3 C4 C5 -1.4(4)
C3 C4 C5 C6 0.3(4)
C7 N2 C6 C5 179.6(2)
C7 N2 C6 C1 0.3(3)
C4 C5 C6 N2 -177.0(2)
C4 C5 C6 C1 2.2(4)
N1 C1 C6 N2 -1.2(3)
C2 C1 C6 N2 175.6(2)
N1 C1 C6 C5 179.4(2)
C2 C1 C6 C5 -3.7(4)
C6 N2 C7 N1 0.8(3)
C6 N2 C7 C8 -179.2(2)
C1 N1 C7 N2 -1.6(3)
Ti1 N1 C7 N2 -177.30(16)
C1 N1 C7 C8 178.45(19)
Ti1 N1 C7 C8 2.7(3)
C16 N3 C8 C9 -5.2(3)
Ti1 N3 C8 C9 175.74(18)
C16 N3 C8 C7 176.06(19)
Ti1 N3 C8 C7 -3.0(2)
N2 C7 C8 N3 -179.6(2)
N1 C7 C8 N3 0.4(3)
N2 C7 C8 C9 1.6(4)
N1 C7 C8 C9 -178.4(2)
N3 C8 C9 C10 -1.0(4)
C7 C8 C9 C10 177.7(2)
C8 C9 C10 C11 5.0(4)
C9 C10 C11 C12 175.6(2)
C9 C10 C11 C16 -2.8(4)
C10 C11 C12 C13 -177.6(3)
C16 C11 C12 C13 0.8(4)
C11 C12 C13 C14 1.2(5)
C12 C13 C14 C15 -1.5(5)
C13 C14 C15 C16 -0.3(4)
C13 C14 C15 C17 174.5(3)
C8 N3 C16 C15 -172.1(2)
Ti1 N3 C16 C15 6.9(3)
C8 N3 C16 C11 7.2(3)
Ti1 N3 C16 C11 -173.79(16)
C14 C15 C16 N3 -178.4(2)
C17 C15 C16 N3 7.0(4)
C14 C15 C16 C11 2.3(3)
C17 C15 C16 C11 -172.4(2)
C10 C11 C16 N3 -3.4(3)
C12 C11 C16 N3 178.1(2)
C10 C11 C16 C15 175.9(2)
C12 C11 C16 C15 -2.6(4)
C18 N4 C17 O1 6.0(4)
C18 N4 C17 C15 -172.6(2)
Ti1 O1 C17 N4 122.0(2)
Ti1 O1 C17 C15 -59.4(3)
C14 C15 C17 N4 16.9(4)
C16 C15 C17 N4 -168.5(2)
C14 C15 C17 O1 -161.8(2)
C16 C15 C17 O1 12.8(3)
C17 N4 C18 C19 -125.4(3)
C17 N4 C18 C23 63.6(3)
C23 C18 C19 F1 -179.7(2)
N4 C18 C19 F1 8.6(4)
C23 C18 C19 C20 0.5(4)
N4 C18 C19 C20 -171.2(2)
F1 C19 C20 C21 -179.8(2)
C18 C19 C20 C21 0.0(4)
C19 C20 C21 C22 -0.5(4)
C20 C21 C22 C23 0.4(4)
C21 C22 C23 F2 177.7(2)
C21 C22 C23 C18 0.1(4)
C19 C18 C23 F2 -178.2(2)
N4 C18 C23 F2 -6.7(4)
C19 C18 C23 C22 -0.5(4)
N4 C18 C23 C22 171.0(3)
O1 Ti1 C24 C25 -26.65(18)
N1 Ti1 C24 C25 -173.08(16)
N3 Ti1 C24 C25 -98.64(16)
Cl1 Ti1 C24 C25 100.41(16)
C26 Ti1 C24 C25 37.15(15)
C27 Ti1 C24 C25 78.36(17)
C28 Ti1 C24 C25 114.9(2)
O1 Ti1 C24 C28 -141.53(14)
N1 Ti1 C24 C28 72.04(15)
N3 Ti1 C24 C28 146.49(16)
Cl1 Ti1 C24 C28 -14.5(2)
C26 Ti1 C24 C28 -77.73(16)
C25 Ti1 C24 C28 -114.9(2)
C27 Ti1 C24 C28 -36.51(15)
C28 C24 C25 C26 1.0(3)
Ti1 C24 C25 C26 -64.29(18)
C28 C24 C25 Ti1 65.26(17)
C27 C26 C25 C24 -0.8(3)
Ti1 C26 C25 C24 64.87(18)
C27 C26 C25 Ti1 -65.70(17)
O1 Ti1 C25 C24 156.49(16)
N1 Ti1 C25 C24 8.30(19)
N3 Ti1 C25 C24 78.49(16)
Cl1 Ti1 C25 C24 -115.53(15)
C26 Ti1 C25 C24 -116.4(2)
C27 Ti1 C25 C24 -78.82(17)
C28 Ti1 C25 C24 -37.73(15)
O1 Ti1 C25 C26 -87.14(16)
N1 Ti1 C25 C26 124.67(16)
N3 Ti1 C25 C26 -165.15(16)
Cl1 Ti1 C25 C26 0.8(2)
C24 Ti1 C25 C26 116.4(2)
C27 Ti1 C25 C26 37.55(15)
C28 Ti1 C25 C26 78.64(17)
C25 C26 C27 C28 0.4(3)
Ti1 C26 C27 C28 -64.81(17)
C25 C26 C27 Ti1 65.18(17)
O1 Ti1 C27 C28 144.01(14)
N1 Ti1 C27 C28 -42.34(16)
N3 Ti1 C27 C28 41.3(2)
Cl1 Ti1 C27 C28 -128.47(15)
C26 Ti1 C27 C28 115.7(2)
C25 Ti1 C27 C28 77.97(16)
C24 Ti1 C27 C28 36.68(15)
O1 Ti1 C27 C26 28.31(17)
N1 Ti1 C27 C26 -158.05(15)
N3 Ti1 C27 C26 -74.4(2)
Cl1 Ti1 C27 C26 115.83(15)
C25 Ti1 C27 C26 -37.74(15)
C24 Ti1 C27 C26 -79.02(17)
C28 Ti1 C27 C26 -115.7(2)
C26 C27 C28 C24 0.2(3)
Ti1 C27 C28 C24 -63.70(17)
C26 C27 C28 Ti1 63.94(17)
C25 C24 C28 C27 -0.7(3)
Ti1 C24 C28 C27 63.80(17)
C25 C24 C28 Ti1 -64.54(17)
O1 Ti1 C28 C27 -56.4(2)
N1 Ti1 C28 C27 138.53(16)
N3 Ti1 C28 C27 -152.87(14)
Cl1 Ti1 C28 C27 52.94(15)
C26 Ti1 C28 C27 -37.49(15)
C25 Ti1 C28 C27 -79.17(17)
C24 Ti1 C28 C27 -117.0(2)
O1 Ti1 C28 C24 60.6(2)
N1 Ti1 C28 C24 -104.43(16)
N3 Ti1 C28 C24 -35.84(17)
Cl1 Ti1 C28 C24 169.98(14)
C26 Ti1 C28 C24 79.55(17)
C25 Ti1 C28 C24 37.86(15)
C27 Ti1 C28 C24 117.0(2)

loop_
_platon_squeeze_void_nr
_platon_squeeze_void_average_x
_platon_squeeze_void_average_y
_platon_squeeze_void_average_z
_platon_squeeze_void_volume
_platon_squeeze_void_count_electrons
_platon_squeeze_void_content
1 0.000 0.000 0.500 116 31 ' '
